data_1008001
loop_
_publ_author_name
'Averbuch-Pouchot, M T'
'Guitel, J C'

_publ_section_title
;
Structure cristalline d'un tripolyphosphate acide mixte zinc-argent
nonahydrate: Zn~2~ Ag~0.62~ H~0.38~ P~3~ O~10~ (H~2~ O)~9~
;
_journal_coden_ASTM ACBCAR
_journal_name_full 'Acta Crystallographica B (24,1968-38,1982)'
_journal_page_first 2270
_journal_page_last 2274
_journal_paper_doi 10.1107/S0567740876007577
_journal_volume 32
_journal_year 1976
_chemical_formula_structural 'ZN2 AG0.62 H0.38 P3 O10 (H2 O)9'
_chemical_formula_sum 'Ag0.62 H18.38 O19 P3 Zn2'
_chemical_name_systematic
;
Zinc silver hydrogen triphosphate hydrate (2/.6/.4/1/9)
;
_space_group_IT_number 2
_symmetry_cell_setting triclinic
_symmetry_Int_Tables_number 2
_symmetry_space_group_name_Hall '-P 1'
_symmetry_space_group_name_H-M 'P -1'
_cell_angle_alpha 101.08(1)
_cell_angle_beta 109.81(1)
_cell_angle_gamma 98.87(1)
_cell_formula_units_Z 2
_cell_length_a 10.473(4)
_cell_length_b 10.683(5)
_cell_length_c 8.629(3)
_cell_volume 865.9
_refine_ls_R_factor_all 0.041
_cod_original_formula_sum 'H18.38 Ag.62 O19 P3 Zn2'
_cod_database_code 1008001

loop_
_symmetry_equiv_pos_as_xyz
x,y,z
-x,-y,-z

loop_
_atom_site_label
_atom_site_type_symbol
_atom_site_symmetry_multiplicity
_atom_site_Wyckoff_symbol
_atom_site_fract_x
_atom_site_fract_y
_atom_site_fract_z
_atom_site_occupancy
_atom_site_attached_hydrogens
_atom_site_calc_flag
Zn1 Zn2+ 1 a 0. 0. 0. 1. 0 d
Zn2 Zn2+ 1 h 0.5 0.5 0.5 1. 0 d
Zn3 Zn2+ 2 i 0.49618(3) 0.04802(3) 0.76801(4) 1. 0 d
Ag1 Ag1+ 2 i 0.02347(6) 0.14238(5) 0.41954(7) 0.62 0 d
P1 P5+ 2 i 0.28901(7) 0.06500(6) 0.96031(9) 1. 0 d
P2 P5+ 2 i 0.28297(7) 0.22409(6) 0.27121(9) 1. 0 d
P3 P5+ 2 i 0.54975(7) 0.20593(6) 0.50696(8) 1. 0 d
O1 O2- 2 i 0.1318(2) 0.0281(2) 0.8766(3) 1. 0 d
O2 O2- 2 i 0.3581(2) 0.1101(2) 0.8459(3) 1. 0 d
O3 O2- 2 i 0.6536(2) 0.0404(2) 0.9625(3) 1. 0 d
O4 O2- 2 i 0.3341(2) 0.1964(2) 0.1159(3) 1. 0 d
O5 O2- 2 i 0.1374(2) 0.1459(2) 0.2189(3) 1. 0 d
O6 O2- 2 i 0.3115(2) 0.3688(2) 0.3377(3) 1. 0 d
O7 O2- 2 i 0.3803(2) 0.1636(2) 0.4084(3) 1. 0 d
O8 O2- 2 i 0.6042(2) 0.1185(2) 0.3961(3) 1. 0 d
O9 O2- 2 i 0.5762(2) 0.1765(2) 0.6774(3) 1. 0 d
O10 O2- 2 i 0.5999(2) 0.3489(2) 0.5243(3) 1. 0 d
O11 O2- 2 i 0.9045(2) 0.1471(2) 0.8992(3) 1. 2 d
O12 O2- 2 i 0.4445(2) 0.4848(2) 0.7154(3) 1. 2 d
O13 O2- 2 i 0.2179(3) 0.2796(3) 0.6786(4) 1. 2 d
O14 O2- 2 i 0.9180(5) 0.3233(5) 0.3853(6) 1. 2 d
O15 O2- 2 i 0.8724(3) 0.0610(3) 0.5479(3) 1. 2 d
O16 O2- 2 i 0.6914(4) 0.4345(3) 0.9201(4) 1. 2 d
O17 O2- 2 i 0.6609(4) 0.3106(3) 0.1590(5) 1. 2 d
O18 O2- 2 i 0.0716(3) 0.3656(3) 0.8927(4) 1. 2 d
O19 O2- 2 i 0.9066(4) 0.4842(5) 0.6707(6) 1. 2 d
H1 H1+ 2 i -1. -1. -1. 18.38 0 dum

loop_
_atom_type_symbol
_atom_type_oxidation_number
Zn2+ 2.000
Ag1+ 1.000
P5+ 5.000
O2- -2.000
H1+ 1.000
